data_4324285
loop_
_publ_author_name
'Ralph A. Zehnder'
'Christopher S. Wilson'
'Hunter T. Christy'
'Kenneth S. Harris'
'Varun Chauhan'
'Victor Schutz'
'Matthew Sullivan'
'Matthias Zeller'
'Frank R. Fronczek'
'Jacob A. Myers'
'Kyle Dammann'
'James Duck'
'Peter M. Smith'
'Antony Okuma'
'Kristin Johnson'
'Robert Sovesky'
'Cameron Stroudt'
'Robert A. Renn'

_publ_section_title
;
 Effect of Inclining Strain on the Crystal Lattice along an Extended
 Series of Lanthanide Hydroxysulfates Ln(OH)SO4 (Ln = Pr-Yb, except Pm)
;
_journal_name_full 'Inorganic Chemistry'
_journal_page_first 836
_journal_page_last 846
_journal_paper_doi 10.1021/ic101350f
_journal_volume 50
_journal_year 2011
_chemical_formula_sum 'H Ho O5 S'
_chemical_formula_weight 278.01
_chemical_name_systematic
; 
 ? 
;
_space_group_IT_number 14
_symmetry_cell_setting monoclinic
_symmetry_space_group_name_Hall '-P 2yn'
_symmetry_space_group_name_H-M 'P 1 21/n 1'
_atom_sites_solution_hydrogens geom
_atom_sites_solution_primary direct
_atom_sites_solution_secondary difmap
_audit_creation_method SHELXL-97
_cell_angle_alpha 90.00
_cell_angle_beta 93.7141(19)
_cell_angle_gamma 90.00
_cell_formula_units_Z 8
_cell_length_a 7.9465(12)
_cell_length_b 10.8807(16)
_cell_length_c 8.0925(12)
_cell_measurement_reflns_used 2507
_cell_measurement_temperature 100(2)
_cell_measurement_theta_max 31.33
_cell_measurement_theta_min 3.18
_cell_volume 698.24(18)
_computing_cell_refinement 'Apex2 v2009.7-0'
_computing_data_collection 'Apex2 v2009.7-0 (Bruker, 2009)'
_computing_data_reduction 'Apex2 v2009.7-0'
_computing_molecular_graphics 'SHELXTL 6.14'
_computing_publication_material 'SHELXTL 6.14'
_computing_structure_refinement 'SHELXTL 6.14'
_computing_structure_solution 'SHELXTL 6.14 (Bruker, 2000-2003; Sheldrick, 2008)'
_diffrn_ambient_temperature 100(2)
_diffrn_measured_fraction_theta_full 0.983
_diffrn_measured_fraction_theta_max 0.909
_diffrn_measurement_device_type 'Bruker AXS SMART APEX CCD diffractometer'
_diffrn_measurement_method '\w scans'
_diffrn_radiation_monochromator graphite
_diffrn_radiation_source 'fine-focus sealed tube'
_diffrn_radiation_type MoK\a
_diffrn_radiation_wavelength 0.71073
_diffrn_reflns_av_R_equivalents 0.0235
_diffrn_reflns_av_sigmaI/netI 0.0295
_diffrn_reflns_limit_h_max 11
_diffrn_reflns_limit_h_min -11
_diffrn_reflns_limit_k_max 14
_diffrn_reflns_limit_k_min -12
_diffrn_reflns_limit_l_max 11
_diffrn_reflns_limit_l_min -11
_diffrn_reflns_number 5519
_diffrn_reflns_theta_full 28.00
_diffrn_reflns_theta_max 31.27
_diffrn_reflns_theta_min 3.14
_diffrn_standards_number 0
_exptl_absorpt_coefficient_mu 23.138
_exptl_absorpt_correction_T_max 0.7463
_exptl_absorpt_correction_T_min 0.3937
_exptl_absorpt_correction_type multi-scan
_exptl_absorpt_process_details 'Apex2  v2009.7-0 (Bruker, 2009)'
_exptl_crystal_colour pink
_exptl_crystal_density_diffrn 5.289
_exptl_crystal_description rod
_exptl_crystal_F_000 992
_exptl_crystal_size_max 0.19
_exptl_crystal_size_mid 0.08
_exptl_crystal_size_min 0.05
_refine_diff_density_max 1.418
_refine_diff_density_min -2.272
_refine_diff_density_rms 0.364
_refine_ls_extinction_method none
_refine_ls_goodness_of_fit_ref 1.139
_refine_ls_hydrogen_treatment refxyz
_refine_ls_matrix_type full
_refine_ls_number_parameters 133
_refine_ls_number_reflns 2070
_refine_ls_number_restraints 2
_refine_ls_restrained_S_all 1.139
_refine_ls_R_factor_all 0.0287
_refine_ls_R_factor_gt 0.0248
_refine_ls_shift/su_max 0.001
_refine_ls_shift/su_mean 0.000
_refine_ls_structure_factor_coef Fsqd
_refine_ls_weighting_details 'calc w=1/[\s^2^(Fo^2^)+(0.0262P)^2^+2.2313P] where P=(Fo^2^+2Fc^2^)/3'
_refine_ls_weighting_scheme calc
_refine_ls_wR_factor_gt 0.0580
_refine_ls_wR_factor_ref 0.0601
_reflns_number_gt 1895
_reflns_number_total 2070
_reflns_threshold_expression I>2\s(I)
_cod_depositor_comments
;

2017-09-03
Z value and formula fixed to values more according to usual
chemical conventions.                 miguel
;
_cod_original_formula_sum 'H2 Ho2 O10 S2'
_cod_original_formula_weight 556.02
_cod_original_formula_units_Z 4
_cod_data_source_file ic101350f_si_009_08.cif
_cod_data_source_block HoOHSO4
_cod_database_code 4324285

loop_
_symmetry_equiv_pos_as_xyz
'x, y, z'
'-x+1/2, y+1/2, -z+1/2'
'-x, -y, -z'
'x-1/2, -y-1/2, z-1/2'

loop_
_atom_site_label
_atom_site_type_symbol
_atom_site_fract_x
_atom_site_fract_y
_atom_site_fract_z
_atom_site_U_iso_or_equiv
_atom_site_adp_type
_atom_site_occupancy
_atom_site_symmetry_multiplicity
_atom_site_calc_flag
_atom_site_refinement_flags
Ho1 Ho 0.18768(3) 0.57592(2) -0.08969(3) 0.00395(7) Uani 1 1 d .
Ho2 Ho 0.16124(3) 0.56213(2) 0.37179(3) 0.00367(7) Uani 1 1 d .
O1 O 0.1006(5) 0.4532(4) 0.1297(5) 0.0041(7) Uani 1 1 d D
H1 H 0.154(8) 0.388(4) 0.121(8) 0.006 Uiso 1 1 d D
O2 O -0.1289(5) 0.5131(4) 0.3572(5) 0.0059(8) Uani 1 1 d D
H2 H -0.180(8) 0.581(4) 0.356(8) 0.009 Uiso 1 1 d D
O3 O 0.3791(5) 0.6262(4) 0.1503(5) 0.0052(7) Uani 1 1 d .
O4 O 0.6640(5) 0.6041(4) 0.0706(5) 0.0069(8) Uani 1 1 d .
O5 O 0.5125(5) 0.7941(4) 0.0207(5) 0.0077(8) Uani 1 1 d .
O6 O 0.6136(5) 0.7366(4) 0.2960(5) 0.0072(8) Uani 1 1 d .
O7 O 0.4283(5) 0.6271(4) -0.2160(5) 0.0085(8) Uani 1 1 d .
O8 O 0.3711(5) 0.6721(4) -0.5040(5) 0.0061(8) Uani 1 1 d .
O9 O 0.6451(5) 0.5940(4) -0.4026(5) 0.0080(8) Uani 1 1 d .
O10 O 0.5611(5) 0.8007(4) -0.3445(5) 0.0058(7) Uani 1 1 d .
S1 S 0.54273(16) 0.69024(13) 0.13445(17) 0.0046(2) Uani 1 1 d .
S2 S 0.50037(16) 0.67116(13) -0.36572(16) 0.0043(2) Uani 1 1 d .

loop_
_atom_site_aniso_label
_atom_site_aniso_U_11
_atom_site_aniso_U_22
_atom_site_aniso_U_33
_atom_site_aniso_U_23
_atom_site_aniso_U_13
_atom_site_aniso_U_12
Ho1 0.00375(12) 0.00393(13) 0.00415(12) 0.00031(8) 0.00008(8) -0.00002(8)
Ho2 0.00369(12) 0.00333(13) 0.00392(12) -0.00041(8) -0.00037(8) 0.00015(8)
O1 0.0034(17) 0.0037(19) 0.0052(18) -0.0011(14) 0.0009(14) 0.0011(14)
O2 0.0057(17) 0.0050(19) 0.0074(19) -0.0021(15) 0.0032(14) -0.0004(15)
O3 0.0029(17) 0.0048(19) 0.0082(18) -0.0003(15) 0.0031(14) -0.0008(14)
O4 0.0078(18) 0.007(2) 0.0064(18) -0.0016(15) 0.0023(14) 0.0018(15)
O5 0.0090(18) 0.0048(19) 0.0091(19) 0.0041(15) 0.0006(15) -0.0002(15)
O6 0.0106(19) 0.006(2) 0.0055(18) -0.0020(15) 0.0009(15) -0.0004(15)
O7 0.0084(18) 0.008(2) 0.0088(19) 0.0023(16) 0.0022(15) -0.0002(15)
O8 0.0062(17) 0.0039(19) 0.0083(18) 0.0002(15) 0.0002(14) -0.0006(14)
O9 0.0085(19) 0.006(2) 0.0094(19) -0.0002(16) 0.0024(15) 0.0058(15)
O10 0.0069(17) 0.0027(18) 0.0077(18) -0.0022(15) 0.0006(14) -0.0027(14)
S1 0.0041(5) 0.0039(6) 0.0057(6) 0.0002(5) 0.0003(4) 0.0002(5)
S2 0.0040(5) 0.0040(6) 0.0048(6) -0.0006(5) 0.0005(4) 0.0002(5)

loop_
_atom_type_symbol
_atom_type_description
_atom_type_scat_dispersion_real
_atom_type_scat_dispersion_imag
_atom_type_scat_source
O O 0.0106 0.0060 'International Tables Vol C Tables 4.2.6.8 and 6.1.1.4'
H H 0.0000 0.0000 'International Tables Vol C Tables 4.2.6.8 and 6.1.1.4'
S S 0.1246 0.1234 'International Tables Vol C Tables 4.2.6.8 and 6.1.1.4'
Ho Ho -0.2175 4.6783 'International Tables Vol C Tables 4.2.6.8 and 6.1.1.4'

loop_
_geom_angle_atom_site_label_1
_geom_angle_atom_site_label_2
_geom_angle_atom_site_label_3
_geom_angle
_geom_angle_site_symmetry_1
_geom_angle_site_symmetry_3
O4 Ho1 O7 78.30(15) 3_665 .
O4 Ho1 O6 154.73(14) 3_665 4_575
O7 Ho1 O6 78.73(14) . 4_575
O4 Ho1 O1 113.16(14) 3_665 3_565
O7 Ho1 O1 144.76(14) . 3_565
O6 Ho1 O1 80.80(14) 4_575 3_565
O4 Ho1 O1 68.87(14) 3_665 .
O7 Ho1 O1 139.97(14) . .
O6 Ho1 O1 136.38(14) 4_575 .
O1 Ho1 O1 72.06(15) 3_565 .
O4 Ho1 O2 77.49(14) 3_665 3_565
O7 Ho1 O2 79.30(14) . 3_565
O6 Ho1 O2 88.03(14) 4_575 3_565
O1 Ho1 O2 71.59(14) 3_565 3_565
O1 Ho1 O2 113.72(14) . 3_565
O4 Ho1 O3 81.20(14) 3_665 .
O7 Ho1 O3 78.85(14) . .
O6 Ho1 O3 104.47(14) 4_575 .
O1 Ho1 O3 134.39(13) 3_565 .
O1 Ho1 O3 74.18(13) . .
O2 Ho1 O3 152.06(13) 3_565 .
O4 Ho1 O10 127.08(13) 3_665 4_576
O7 Ho1 O10 125.38(14) . 4_576
O6 Ho1 O10 75.63(13) 4_575 4_576
O1 Ho1 O10 75.75(13) 3_565 4_576
O1 Ho1 O10 65.09(13) . 4_576
O2 Ho1 O10 145.38(13) 3_565 4_576
O3 Ho1 O10 62.55(12) . 4_576
O4 Ho1 Ho2 87.73(10) 3_665 .
O7 Ho1 Ho2 123.67(10) . .
O6 Ho1 Ho2 113.93(10) 4_575 .
O1 Ho1 Ho2 90.87(10) 3_565 .
O1 Ho1 Ho2 36.08(9) . .
O2 Ho1 Ho2 149.75(10) 3_565 .
O3 Ho1 Ho2 44.99(9) . .
O10 Ho1 Ho2 39.36(8) 4_576 .
O4 Ho1 Ho1 90.90(10) 3_665 3_565
O7 Ho1 Ho1 167.97(11) . 3_565
O6 Ho1 Ho1 110.75(10) 4_575 3_565
O1 Ho1 Ho1 36.45(10) 3_565 3_565
O1 Ho1 Ho1 35.61(9) . 3_565
O2 Ho1 Ho1 93.32(10) 3_565 3_565
O3 Ho1 Ho1 104.95(9) . 3_565
O10 Ho1 Ho1 65.56(9) 4_576 3_565
Ho2 Ho1 Ho1 60.301(8) . 3_565
O4 Ho1 Ho2 93.15(10) 3_665 3_565
O7 Ho1 Ho2 115.24(10) . 3_565
O6 Ho1 Ho2 87.21(10) 4_575 3_565
O1 Ho1 Ho2 35.09(10) 3_565 3_565
O1 Ho1 Ho2 89.43(9) . 3_565
O2 Ho1 Ho2 36.92(10) 3_565 3_565
O3 Ho1 Ho2 163.61(9) . 3_565
O10 Ho1 Ho2 110.74(8) 4_576 3_565
Ho2 Ho1 Ho2 119.838(10) . 3_565
Ho1 Ho1 Ho2 59.537(12) 3_565 3_565
O8 Ho2 O9 82.65(15) 1_556 3_665
O8 Ho2 O1 139.71(14) 1_556 .
O9 Ho2 O1 79.30(14) 3_665 .
O8 Ho2 O5 78.33(14) 1_556 4_576
O9 Ho2 O5 142.76(14) 3_665 4_576
O1 Ho2 O5 133.92(14) . 4_576
O8 Ho2 O2 147.14(14) 1_556 .
O9 Ho2 O2 118.94(15) 3_665 .
O1 Ho2 O2 72.10(14) . .
O5 Ho2 O2 69.70(14) 4_576 .
O8 Ho2 O2 83.77(14) 1_556 3_566
O9 Ho2 O2 75.87(14) 3_665 3_566
O1 Ho2 O2 125.26(14) . 3_566
O5 Ho2 O2 70.50(14) 4_576 3_566
O2 Ho2 O2 78.73(15) . 3_566
O8 Ho2 O10 101.40(14) 1_556 4_576
O9 Ho2 O10 136.79(14) 3_665 4_576
O1 Ho2 O10 70.09(14) . 4_576
O5 Ho2 O10 78.76(14) 4_576 4_576
O2 Ho2 O10 80.04(14) . 4_576
O2 Ho2 O10 147.15(14) 3_566 4_576
O8 Ho2 O3 70.38(13) 1_556 .
O9 Ho2 O3 78.84(14) 3_665 .
O1 Ho2 O3 70.94(13) . .
O5 Ho2 O3 122.88(13) 4_576 .
O2 Ho2 O3 134.44(13) . .
O2 Ho2 O3 145.78(13) 3_566 .
O10 Ho2 O3 62.94(13) 4_576 .
O8 Ho2 Ho2 118.16(10) 1_556 3_566
O9 Ho2 Ho2 98.87(11) 3_665 3_566
O1 Ho2 Ho2 100.12(10) . 3_566
O5 Ho2 Ho2 63.88(10) 4_576 3_566
O2 Ho2 Ho2 39.45(10) . 3_566
O2 Ho2 Ho2 39.28(10) 3_566 3_566
O10 Ho2 Ho2 115.64(9) 4_576 3_566
O3 Ho2 Ho2 171.00(8) . 3_566
O8 Ho2 Ho1 109.70(10) 1_556 .
O9 Ho2 Ho1 93.28(11) 3_665 .
O1 Ho2 Ho1 36.94(10) . .
O5 Ho2 Ho1 123.20(10) 4_576 .
O2 Ho2 Ho1 94.39(10) . .
O2 Ho2 Ho1 161.77(10) 3_566 .
O10 Ho2 Ho1 44.47(10) 4_576 .
O3 Ho2 Ho1 40.56(8) . .
Ho2 Ho2 Ho1 131.664(12) 3_566 .
O8 Ho2 Ho1 168.08(10) 1_556 3_565
O9 Ho2 Ho1 103.39(11) 3_665 3_565
O1 Ho2 Ho1 35.10(10) . 3_565
O5 Ho2 Ho1 101.60(10) 4_576 3_565
O2 Ho2 Ho1 37.43(10) . 3_565
O2 Ho2 Ho1 107.57(10) 3_566 3_565
O10 Ho2 Ho1 67.12(10) 4_576 3_565
O3 Ho2 Ho1 100.41(8) . 3_565
Ho2 Ho2 Ho1 71.513(13) 3_566 3_565
Ho1 Ho2 Ho1 60.162(10) . 3_565
Ho2 O1 Ho1 109.81(16) . 3_565
Ho2 O1 Ho1 106.97(16) . .
Ho1 O1 Ho1 107.94(15) 3_565 .
Ho2 O1 H1 115(5) . .
Ho1 O1 H1 112(5) 3_565 .
Ho1 O1 H1 104(5) . .
Ho2 O2 Ho2 101.27(15) . 3_566
Ho2 O2 Ho1 105.65(15) . 3_565
Ho2 O2 Ho1 132.17(18) 3_566 3_565
Ho2 O2 H2 105(5) . .
Ho2 O2 H2 104(5) 3_566 .
Ho1 O2 H2 106(5) 3_565 .
S1 O3 Ho1 122.5(2) . .
S1 O3 Ho2 142.2(2) . .
Ho1 O3 Ho2 94.46(12) . .
S1 O4 Ho1 150.9(3) . 3_665
S1 O5 Ho2 140.4(2) . 4_675
S1 O6 Ho1 136.9(2) . 4_676
S2 O7 Ho1 146.7(3) . .
S2 O8 Ho2 143.4(2) . 1_554
S2 O9 Ho2 158.2(3) . 3_665
S2 O10 Ho2 139.4(2) . 4_675
S2 O10 Ho1 121.8(2) . 4_675
Ho2 O10 Ho1 96.17(13) 4_675 4_675
O4 S1 O5 110.9(2) . .
O4 S1 O6 108.0(2) . .
O5 S1 O6 109.3(2) . .
O4 S1 O3 109.3(2) . .
O5 S1 O3 107.8(2) . .
O6 S1 O3 111.6(2) . .
O7 S2 O8 110.1(2) . .
O7 S2 O9 109.6(2) . .
O8 S2 O9 111.5(2) . .
O7 S2 O10 110.9(2) . .
O8 S2 O10 106.6(2) . .
O9 S2 O10 108.1(2) . .

loop_
_geom_bond_atom_site_label_1
_geom_bond_atom_site_label_2
_geom_bond_distance
_geom_bond_site_symmetry_2
Ho1 O4 2.286(4) 3_665
Ho1 O7 2.294(4) .
Ho1 O6 2.301(4) 4_575
Ho1 O1 2.314(4) 3_565
Ho1 O1 2.361(4) .
Ho1 O2 2.390(4) 3_565
Ho1 O3 2.450(4) .
Ho1 O10 2.647(4) 4_576
Ho1 Ho2 3.7571(7) .
Ho1 Ho1 3.7810(6) 3_565
Ho1 Ho2 3.7863(5) 3_565
Ho2 O8 2.238(4) 1_556
Ho2 O9 2.295(4) 3_665
Ho2 O1 2.313(4) .
Ho2 O5 2.341(4) 4_576
Ho2 O2 2.362(4) .
Ho2 O2 2.371(4) 3_566
Ho2 O10 2.397(4) 4_576
Ho2 O3 2.664(4) .
Ho2 Ho2 3.6591(6) 3_566
Ho2 Ho1 3.7862(5) 3_565
O1 Ho1 2.314(4) 3_565
O1 H1 0.83(2) .
O2 Ho2 2.371(4) 3_566
O2 Ho1 2.390(4) 3_565
O2 H2 0.85(2) .
O3 S1 1.488(4) .
O4 S1 1.462(4) .
O4 Ho1 2.286(4) 3_665
O5 S1 1.467(4) .
O5 Ho2 2.341(4) 4_675
O6 S1 1.478(4) .
O6 Ho1 2.301(4) 4_676
O7 S2 1.454(4) .
O8 S2 1.469(4) .
O8 Ho2 2.237(4) 1_554
O9 S2 1.470(4) .
O9 Ho2 2.295(4) 3_665
O10 S2 1.496(4) .
O10 Ho2 2.397(4) 4_675
O10 Ho1 2.647(4) 4_675

loop_
_geom_hbond_atom_site_label_D
_geom_hbond_atom_site_label_H
_geom_hbond_atom_site_label_A
_geom_hbond_distance_DH
_geom_hbond_distance_HA
_geom_hbond_distance_DA
_geom_hbond_angle_DHA
_geom_hbond_site_symmetry_A
O1 H1 O4 0.83(2) 2.19(6) 2.629(6) 113(5) 3_665
O1 H1 O8 0.83(2) 2.53(5) 3.236(6) 142(6) 2_544
O2 H2 O6 0.85(2) 2.38(3) 3.195(6) 161(6) 1_455

loop_
_geom_torsion_atom_site_label_1
_geom_torsion_atom_site_label_2
_geom_torsion_atom_site_label_3
_geom_torsion_atom_site_label_4
_geom_torsion
_geom_torsion_site_symmetry_1
_geom_torsion_site_symmetry_4
O4 Ho1 Ho2 O8 94.59(15) 3_665 1_556
O7 Ho1 Ho2 O8 20.28(17) . 1_556
O6 Ho1 Ho2 O8 -71.95(15) 4_575 1_556
O1 Ho1 Ho2 O8 -152.27(15) 3_565 1_556
O1 Ho1 Ho2 O8 150.67(19) . 1_556
O2 Ho1 Ho2 O8 154.7(2) 3_565 1_556
O3 Ho1 Ho2 O8 14.77(17) . 1_556
O10 Ho1 Ho2 O8 -86.27(17) 4_576 1_556
Ho1 Ho1 Ho2 O8 -173.08(11) 3_565 1_556
Ho2 Ho1 Ho2 O8 -173.08(11) 3_565 1_556
O4 Ho1 Ho2 O9 11.23(14) 3_665 3_665
O7 Ho1 Ho2 O9 -63.09(17) . 3_665
O6 Ho1 Ho2 O9 -155.31(15) 4_575 3_665
O1 Ho1 Ho2 O9 124.37(15) 3_565 3_665
O1 Ho1 Ho2 O9 67.31(19) . 3_665
O2 Ho1 Ho2 O9 71.3(2) 3_565 3_665
O3 Ho1 Ho2 O9 -68.59(17) . 3_665
O10 Ho1 Ho2 O9 -169.63(17) 4_576 3_665
Ho1 Ho1 Ho2 O9 103.56(11) 3_565 3_665
Ho2 Ho1 Ho2 O9 103.56(11) 3_565 3_665
O4 Ho1 Ho2 O1 -56.08(19) 3_665 .
O7 Ho1 Ho2 O1 -130.4(2) . .
O6 Ho1 Ho2 O1 137.38(19) 4_575 .
O1 Ho1 Ho2 O1 57.1(2) 3_565 .
O2 Ho1 Ho2 O1 4.0(2) 3_565 .
O3 Ho1 Ho2 O1 -135.9(2) . .
O10 Ho1 Ho2 O1 123.1(2) 4_576 .
Ho1 Ho1 Ho2 O1 36.25(16) 3_565 .
Ho2 Ho1 Ho2 O1 36.25(16) 3_565 .
O4 Ho1 Ho2 O5 -176.69(16) 3_665 4_576
O7 Ho1 Ho2 O5 108.99(17) . 4_576
O6 Ho1 Ho2 O5 16.77(16) 4_575 4_576
O1 Ho1 Ho2 O5 -63.55(16) 3_565 4_576
O1 Ho1 Ho2 O5 -120.6(2) . 4_576
O2 Ho1 Ho2 O5 -116.6(2) 3_565 4_576
O3 Ho1 Ho2 O5 103.49(18) . 4_576
O10 Ho1 Ho2 O5 2.45(18) 4_576 4_576
Ho1 Ho1 Ho2 O5 -84.36(12) 3_565 4_576
Ho2 Ho1 Ho2 O5 -84.36(12) 3_565 4_576
O4 Ho1 Ho2 O2 -108.15(14) 3_665 .
O7 Ho1 Ho2 O2 177.54(16) . .
O6 Ho1 Ho2 O2 85.32(15) 4_575 .
O1 Ho1 Ho2 O2 5.00(14) 3_565 .
O1 Ho1 Ho2 O2 -52.06(19) . .
O2 Ho1 Ho2 O2 -48.0(3) 3_565 .
O3 Ho1 Ho2 O2 172.04(17) . .
O10 Ho1 Ho2 O2 71.00(17) 4_576 .
Ho1 Ho1 Ho2 O2 -15.82(10) 3_565 .
Ho2 Ho1 Ho2 O2 -15.82(10) 3_565 .
O4 Ho1 Ho2 O2 -41.3(3) 3_665 3_566
O7 Ho1 Ho2 O2 -115.7(3) . 3_566
O6 Ho1 Ho2 O2 152.1(3) 4_575 3_566
O1 Ho1 Ho2 O2 71.8(3) 3_565 3_566
O1 Ho1 Ho2 O2 14.7(3) . 3_566
O2 Ho1 Ho2 O2 18.76(15) 3_565 3_566
O3 Ho1 Ho2 O2 -121.2(3) . 3_566
O10 Ho1 Ho2 O2 137.8(3) 4_576 3_566
Ho1 Ho1 Ho2 O2 51.0(3) 3_565 3_566
Ho2 Ho1 Ho2 O2 51.0(3) 3_565 3_566
O4 Ho1 Ho2 O10 -179.14(17) 3_665 4_576
O7 Ho1 Ho2 O10 106.54(19) . 4_576
O6 Ho1 Ho2 O10 14.32(18) 4_575 4_576
O1 Ho1 Ho2 O10 -66.00(16) 3_565 4_576
O1 Ho1 Ho2 O10 -123.1(2) . 4_576
O2 Ho1 Ho2 O10 -119.0(2) 3_565 4_576
O3 Ho1 Ho2 O10 101.04(19) . 4_576
Ho1 Ho1 Ho2 O10 -86.81(14) 3_565 4_576
Ho2 Ho1 Ho2 O10 -86.81(14) 3_565 4_576
O4 Ho1 Ho2 O3 79.82(17) 3_665 .
O7 Ho1 Ho2 O3 5.50(18) . .
O6 Ho1 Ho2 O3 -86.72(17) 4_575 .
O1 Ho1 Ho2 O3 -167.04(17) 3_565 .
O1 Ho1 Ho2 O3 135.9(2) . .
O2 Ho1 Ho2 O3 139.9(2) 3_565 .
O10 Ho1 Ho2 O3 -101.04(19) 4_576 .
Ho1 Ho1 Ho2 O3 172.15(13) 3_565 .
Ho2 Ho1 Ho2 O3 172.15(13) 3_565 .
O4 Ho1 Ho2 Ho2 -93.71(10) 3_665 3_566
O7 Ho1 Ho2 Ho2 -168.02(13) . 3_566
O6 Ho1 Ho2 Ho2 99.75(11) 4_575 3_566
O1 Ho1 Ho2 Ho2 19.43(10) 3_565 3_566
O1 Ho1 Ho2 Ho2 -37.62(16) . 3_566
O2 Ho1 Ho2 Ho2 -33.60(19) 3_565 3_566
O3 Ho1 Ho2 Ho2 -173.52(13) . 3_566
O10 Ho1 Ho2 Ho2 85.44(14) 4_576 3_566
Ho1 Ho1 Ho2 Ho2 -1.377(15) 3_565 3_566
Ho2 Ho1 Ho2 Ho2 -1.377(15) 3_565 3_566
O4 Ho1 Ho2 Ho1 -92.33(10) 3_665 3_565
O7 Ho1 Ho2 Ho1 -166.65(13) . 3_565
O6 Ho1 Ho2 Ho1 101.13(11) 4_575 3_565
O1 Ho1 Ho2 Ho1 20.81(10) 3_565 3_565
O1 Ho1 Ho2 Ho1 -36.25(16) . 3_565
O2 Ho1 Ho2 Ho1 -32.22(19) 3_565 3_565
O3 Ho1 Ho2 Ho1 -172.15(13) . 3_565
O10 Ho1 Ho2 Ho1 86.81(14) 4_576 3_565
Ho2 Ho1 Ho2 Ho1 0.0 3_565 3_565
O8 Ho2 O1 Ho1 -162.37(16) 1_556 3_565
O9 Ho2 O1 Ho1 132.74(19) 3_665 3_565
O5 Ho2 O1 Ho1 -27.8(3) 4_576 3_565
O2 Ho2 O1 Ho1 7.39(15) . 3_565
O2 Ho2 O1 Ho1 68.7(2) 3_566 3_565
O10 Ho2 O1 Ho1 -78.24(17) 4_576 3_565
O3 Ho2 O1 Ho1 -145.49(19) . 3_565
Ho2 Ho2 O1 Ho1 35.52(16) 3_566 3_565
Ho1 Ho2 O1 Ho1 -116.9(2) . 3_565
O8 Ho2 O1 Ho1 -45.5(3) 1_556 .
O9 Ho2 O1 Ho1 -110.38(17) 3_665 .
O5 Ho2 O1 Ho1 89.1(2) 4_576 .
O2 Ho2 O1 Ho1 124.27(19) . .
O2 Ho2 O1 Ho1 -174.41(13) 3_566 .
O10 Ho2 O1 Ho1 38.64(14) 4_576 .
O3 Ho2 O1 Ho1 -28.60(13) . .
Ho2 Ho2 O1 Ho1 152.40(11) 3_566 .
Ho1 Ho2 O1 Ho1 116.9(2) 3_565 .
O4 Ho1 O1 Ho2 117.26(18) 3_665 .
O7 Ho1 O1 Ho2 80.2(3) . .
O6 Ho1 O1 Ho2 -63.8(2) 4_575 .
O1 Ho1 O1 Ho2 -118.1(2) 3_565 .
O2 Ho1 O1 Ho2 -177.79(13) 3_565 .
O3 Ho1 O1 Ho2 30.75(14) . .
O10 Ho1 O1 Ho2 -35.87(14) 4_576 .
Ho1 Ho1 O1 Ho2 -118.1(2) 3_565 .
Ho2 Ho1 O1 Ho2 -149.14(13) 3_565 .
O4 Ho1 O1 Ho1 -124.63(19) 3_665 3_565
O7 Ho1 O1 Ho1 -161.68(17) . 3_565
O6 Ho1 O1 Ho1 54.3(3) 4_575 3_565
O1 Ho1 O1 Ho1 0.0 3_565 3_565
O2 Ho1 O1 Ho1 -59.7(2) 3_565 3_565
O3 Ho1 O1 Ho1 148.87(18) . 3_565
O10 Ho1 O1 Ho1 82.24(16) 4_576 3_565
Ho2 Ho1 O1 Ho1 118.1(2) . 3_565
Ho2 Ho1 O1 Ho1 -31.03(13) 3_565 3_565
O8 Ho2 O2 Ho2 -59.2(3) 1_556 3_566
O9 Ho2 O2 Ho2 66.75(19) 3_665 3_566
O1 Ho2 O2 Ho2 133.08(18) . 3_566
O5 Ho2 O2 Ho2 -73.19(16) 4_576 3_566
O2 Ho2 O2 Ho2 0.000(2) 3_566 3_566
O10 Ho2 O2 Ho2 -154.79(17) 4_576 3_566
O3 Ho2 O2 Ho2 170.20(13) . 3_566
Ho1 Ho2 O2 Ho2 162.95(11) . 3_566
Ho1 Ho2 O2 Ho2 140.1(2) 3_565 3_566
O8 Ho2 O2 Ho1 160.78(19) 1_556 3_565
O9 Ho2 O2 Ho1 -73.3(2) 3_665 3_565
O1 Ho2 O2 Ho1 -6.99(14) . 3_565
O5 Ho2 O2 Ho1 146.7(2) 4_576 3_565
O2 Ho2 O2 Ho1 -140.1(2) 3_566 3_565
O10 Ho2 O2 Ho1 65.15(16) 4_576 3_565
O3 Ho2 O2 Ho1 30.1(3) . 3_565
Ho2 Ho2 O2 Ho1 -140.1(2) 3_566 3_565
Ho1 Ho2 O2 Ho1 22.89(14) . 3_565
O4 Ho1 O3 S1 92.7(3) 3_665 .
O7 Ho1 O3 S1 13.0(3) . .
O6 Ho1 O3 S1 -62.1(3) 4_575 .
O1 Ho1 O3 S1 -153.4(2) 3_565 .
O1 Ho1 O3 S1 163.1(3) . .
O2 Ho1 O3 S1 52.1(4) 3_565 .
O10 Ho1 O3 S1 -127.1(3) 4_576 .
Ho2 Ho1 O3 S1 -171.7(3) . .
Ho1 Ho1 O3 S1 -178.7(2) 3_565 .
Ho2 Ho1 O3 S1 163.50(12) 3_565 .
O4 Ho1 O3 Ho2 -95.63(14) 3_665 .
O7 Ho1 O3 Ho2 -175.34(16) . .
O6 Ho1 O3 Ho2 109.53(14) 4_575 .
O1 Ho1 O3 Ho2 18.3(2) 3_565 .
O1 Ho1 O3 Ho2 -25.21(12) . .
O2 Ho1 O3 Ho2 -136.2(2) 3_565 .
O10 Ho1 O3 Ho2 44.54(12) 4_576 .
Ho1 Ho1 O3 Ho2 -7.06(12) 3_565 .
Ho2 Ho1 O3 Ho2 -24.8(4) 3_565 .
O8 Ho2 O3 S1 3.2(4) 1_556 .
O9 Ho2 O3 S1 -82.8(4) 3_665 .
O1 Ho2 O3 S1 -165.3(4) . .
O5 Ho2 O3 S1 64.2(4) 4_576 .
O2 Ho2 O3 S1 157.3(3) . .
O2 Ho2 O3 S1 -39.9(5) 3_566 .
O10 Ho2 O3 S1 117.9(4) 4_576 .
Ho1 Ho2 O3 S1 168.5(5) . .
Ho1 Ho2 O3 S1 175.4(4) 3_565 .
O8 Ho2 O3 Ho1 -165.23(17) 1_556 .
O9 Ho2 O3 Ho1 108.67(15) 3_665 .
O1 Ho2 O3 Ho1 26.27(13) . .
O5 Ho2 O3 Ho1 -104.32(15) 4_576 .
O2 Ho2 O3 Ho1 -11.2(2) . .
O2 Ho2 O3 Ho1 151.58(19) 3_566 .
O10 Ho2 O3 Ho1 -50.55(13) 4_576 .
Ho1 Ho2 O3 Ho1 6.92(12) 3_565 .
O4 Ho1 O7 S2 121.3(5) 3_665 .
O6 Ho1 O7 S2 -48.1(5) 4_575 .
O1 Ho1 O7 S2 7.5(7) 3_565 .
O1 Ho1 O7 S2 156.3(4) . .
O2 Ho1 O7 S2 42.0(5) 3_565 .
O3 Ho1 O7 S2 -155.5(5) . .
O10 Ho1 O7 S2 -111.3(5) 4_576 .
Ho2 Ho1 O7 S2 -159.5(4) . .
Ho1 Ho1 O7 S2 94.8(6) 3_565 .
Ho2 Ho1 O7 S2 33.3(5) 3_565 .
Ho1 O4 S1 O5 -176.3(5) 3_665 .
Ho1 O4 S1 O6 64.0(6) 3_665 .
Ho1 O4 S1 O3 -57.6(6) 3_665 .
Ho2 O5 S1 O4 -48.6(4) 4_675 .
Ho2 O5 S1 O6 70.3(4) 4_675 .
Ho2 O5 S1 O3 -168.2(3) 4_675 .
Ho1 O6 S1 O4 120.3(3) 4_676 .
Ho1 O6 S1 O5 -0.4(4) 4_676 .
Ho1 O6 S1 O3 -119.6(3) 4_676 .
Ho1 O3 S1 O4 -74.6(3) . .
Ho2 O3 S1 O4 119.0(4) . .
Ho1 O3 S1 O5 46.0(3) . .
Ho2 O3 S1 O5 -120.3(4) . .
Ho1 O3 S1 O6 166.0(2) . .
Ho2 O3 S1 O6 -0.3(5) . .
Ho1 O7 S2 O8 -10.5(6) . .
Ho1 O7 S2 O9 -133.6(5) . .
Ho1 O7 S2 O10 107.2(5) . .
Ho2 O8 S2 O7 -44.5(5) 1_554 .
Ho2 O8 S2 O9 77.4(4) 1_554 .
Ho2 O8 S2 O10 -164.8(4) 1_554 .
Ho2 O9 S2 O7 1.1(8) 3_665 .
Ho2 O9 S2 O8 -121.0(7) 3_665 .
Ho2 O9 S2 O10 122.1(7) 3_665 .
Ho2 O10 S2 O7 26.4(4) 4_675 .
Ho1 O10 S2 O7 -176.8(2) 4_675 .
Ho2 O10 S2 O8 146.2(3) 4_675 .
Ho1 O10 S2 O8 -57.0(3) 4_675 .
Ho2 O10 S2 O9 -93.8(4) 4_675 .
Ho1 O10 S2 O9 63.0(3) 4_675 .
